data_2023477
loop_
_publ_author_name
'El Moutaouakil Ala Allah, Abderrazzak'
'Massera, Chiara'
'Guerrab, Walid'
'Alsubari, Abdulsalam'
'Mague, Joel T.'
'Ramli, Youssef'

_publ_section_title
;
 Synthesis, crystal structure and Hirshfeld surface analysis of
 5,5-diphenyl-3-(prop-2-yn-1-yl)imidazolidine-2,4-dione.
;
_journal_coeditor_code VM2311
_journal_issue 'Pt 5'
_journal_name_full 'Acta crystallographica. Section E, Crystallographic communications'
_journal_page_first 412
_journal_page_last 416
_journal_paper_doi 10.1107/S2056989025003391
_journal_volume 81
_journal_year 2025
_chemical_formula_iupac 'C18 H14 N2 O2'
_chemical_formula_moiety 'C18 H14 N2 O2'
_chemical_formula_sum 'C18 H14 N2 O2'
_chemical_formula_weight 290.31
_chemical_name_systematic
;
5,5-Diphenyl-3-(2-propyn-1-yl)imidazolidine-2,4-dione
;
_space_group_crystal_system triclinic
_space_group_IT_number 2
_space_group_name_Hall '-P 1'
_space_group_name_H-M_alt 'P -1'
_atom_sites_solution_hydrogens mixed
_audit_creation_method SHELXL-2019/3
_cell_angle_alpha 97.0800(10)
_cell_angle_beta 114.4060(10)
_cell_angle_gamma 107.3350(10)
_cell_formula_units_Z 4
_cell_length_a 11.3526(3)
_cell_length_b 12.0162(3)
_cell_length_c 13.3087(3)
_cell_measurement_reflns_used 1278
_cell_measurement_temperature 200(2)
_cell_measurement_theta_max 72.261
_cell_measurement_theta_min 3.803
_cell_volume 1513.47(7)
_computing_cell_refinement
;
SAINT V8.38A (Bruker, 2016)
;
_computing_data_collection
;
Apex3 (Bruker, 2016)
;
_computing_data_reduction
;
SAINT V8.38A (Bruker, 2016)
;
_computing_molecular_graphics
;
Mercury (Macrae <i>et al.</i>, 2020)
DIAMOND (Brandenburg & Putz, 2012)
;
_computing_publication_material
;
WinGX (Farrugia, 2012), publCIF (Westrip, 2010) and
enCIFer (Allen <i>et al.</i>, 2004)
;
_computing_structure_refinement
;
<i>SHELXL2019/2</i> (Sheldrick, 2015<i>b</i>)
;
_computing_structure_solution
;
<i>SHELXT2018/2</i> (Sheldrick, 2015<i>a</i>)
;
_diffrn_ambient_temperature 200(2)
_diffrn_measured_fraction_theta_full 0.996
_diffrn_measured_fraction_theta_max 0.982
_diffrn_measurement_device_type 'Bruker D8 Venture PhotonII'
_diffrn_measurement_method 'phi & omega scan'
_diffrn_radiation_monochromator graphite
_diffrn_radiation_type CuK\a
_diffrn_radiation_wavelength 1.54178
_diffrn_reflns_av_R_equivalents 0.0398
_diffrn_reflns_av_unetI/netI 0.0380
_diffrn_reflns_limit_h_max 13
_diffrn_reflns_limit_h_min -13
_diffrn_reflns_limit_k_max 14
_diffrn_reflns_limit_k_min -14
_diffrn_reflns_limit_l_max 16
_diffrn_reflns_limit_l_min -16
_diffrn_reflns_number 17923
_diffrn_reflns_theta_full 67.679
_diffrn_reflns_theta_max 72.261
_diffrn_reflns_theta_min 3.803
_diffrn_source 'fine-focus sealed tube'
_exptl_absorpt_coefficient_mu 0.682
_exptl_absorpt_correction_T_max 0.7536
_exptl_absorpt_correction_T_min 0.6386
_exptl_absorpt_correction_type multi-scan
_exptl_absorpt_process_details
;
(SADABS; Krause et al., 2015)
;
_exptl_crystal_colour colourless
_exptl_crystal_density_diffrn 1.274
_exptl_crystal_density_method 'not measured'
_exptl_crystal_description prismatic
_exptl_crystal_F_000 608
_exptl_crystal_size_max 0.17
_exptl_crystal_size_mid 0.15
_exptl_crystal_size_min 0.10
_refine_diff_density_max 0.234
_refine_diff_density_min -0.233
_refine_ls_extinction_coef 0.0056(5)
_refine_ls_extinction_expression Fc^*^=kFc[1+0.001xFc^2^\l^3^/sin(2\q)]^-1/4^
_refine_ls_extinction_method
;
SHELXL-2019/2 (Sheldrick  2015<i>b</i>)
;
_refine_ls_goodness_of_fit_ref 1.024
_refine_ls_hydrogen_treatment mixed
_refine_ls_matrix_type full
_refine_ls_number_parameters 406
_refine_ls_number_reflns 5879
_refine_ls_number_restraints 0
_refine_ls_restrained_S_all 1.024
_refine_ls_R_factor_all 0.0460
_refine_ls_R_factor_gt 0.0400
_refine_ls_shift/su_max 0.000
_refine_ls_shift/su_mean 0.000
_refine_ls_structure_factor_coef Fsqd
_refine_ls_weighting_details 'w=1/[\s^2^(Fo^2^)+(0.0647P)^2^+0.2418P] where P=(Fo^2^+2Fc^2^)/3'
_refine_ls_weighting_scheme calc
_refine_ls_wR_factor_gt 0.1115
_refine_ls_wR_factor_ref 0.1173
_reflns_number_gt 5126
_reflns_number_total 5879
_reflns_threshold_expression 'I > 2\s(I)'
_cod_data_source_file vm2311.cif
_cod_data_source_block I
_cod_depositor_comments 'Adding full bibliography for 2023477.cif.'
_cod_database_code 2023477
_shelx_space_group_comment
;
The symmetry employed for this shelxl refinement is uniquely defined
by the following loop, which should always be used as a source of
symmetry information in preference to the above space-group names.
They are only intended as comments.
;

loop_
_space_group_symop_operation_xyz
'x, y, z'
'-x, -y, -z'

loop_
_atom_site_type_symbol
_atom_site_label
_atom_site_fract_x
_atom_site_fract_y
_atom_site_fract_z
_atom_site_U_iso_or_equiv
_atom_site_adp_type
_atom_site_calc_flag
_atom_site_occupancy
_atom_site_disorder_assembly
_atom_site_disorder_group
O O1A 0.59193(10) 0.95473(8) 0.14741(8) 0.0443(2) Uani d 1 . .
O O2A 0.38335(12) 0.56618(9) -0.08410(9) 0.0588(3) Uani d 1 . .
N N1A 0.46487(12) 0.76899(9) 0.01292(9) 0.0390(2) Uani d 1 . .
N N2A 0.59068(12) 0.66309(10) 0.08644(10) 0.0436(3) Uani d 1 . .
C C1A 0.47235(15) 0.65472(11) -0.00263(12) 0.0426(3) Uani d 1 . .
C C2A 0.57528(13) 0.85052(10) 0.11236(11) 0.0361(3) Uani d 1 . .
C C3A 0.67094(13) 0.78384(10) 0.16927(10) 0.0360(3) Uani d 1 . .
C C4A 0.35230(15) 0.79744(12) -0.06815(11) 0.0424(3) Uani d 1 . .
H H4AA 0.392791 0.878766 -0.076517 0.051 Uiso calc 1 . .
H H4AB 0.306232 0.737385 -0.144406 0.051 Uiso calc 1 . .
C C41A 0.24764(17) 0.79629(13) -0.03154(13) 0.0513(4) Uani d 1 . .
C C42A 0.1633(2) 0.7962(2) -0.0025(2) 0.0825(6) Uani d 1 . .
H H42A 0.094924 0.796197 0.021040 0.099 Uiso calc 1 . .
C C5A 0.81762(14) 0.84068(12) 0.18064(10) 0.0391(3) Uani d 1 . .
C C6A 0.87396(15) 0.95894(13) 0.17795(12) 0.0481(3) Uani d 1 . .
H H6A 0.819765 1.007611 0.166135 0.058 Uiso calc 1 . .
C C7A 1.00935(18) 1.00670(17) 0.19244(15) 0.0630(4) Uani d 1 . .
H H7A 1.046191 1.087114 0.188360 0.076 Uiso calc 1 . .
C C8A 1.09019(18) 0.9387(2) 0.21258(15) 0.0672(5) Uani d 1 . .
H H8A 1.183203 0.972144 0.223631 0.081 Uiso calc 1 . .
C C9A 1.03585(19) 0.8221(2) 0.21666(16) 0.0667(5) Uani d 1 . .
H H9A 1.091751 0.774849 0.230654 0.080 Uiso calc 1 . .
C C10A 0.90012(17) 0.77223(16) 0.20059(14) 0.0543(4) Uani d 1 . .
H H10A 0.863499 0.691147 0.203234 0.065 Uiso calc 1 . .
C C11A 0.68600(13) 0.78422(11) 0.28908(11) 0.0366(3) Uani d 1 . .
C C12A 0.74629(18) 0.89481(13) 0.37237(12) 0.0505(3) Uani d 1 . .
H H12A 0.773528 0.968502 0.353196 0.061 Uiso calc 1 . .
C C13A 0.7670(2) 0.89859(15) 0.48275(13) 0.0564(4) Uani d 1 . .
H H13A 0.807925 0.974694 0.538940 0.068 Uiso calc 1 . .
C C14A 0.72841(16) 0.79222(15) 0.51154(13) 0.0516(4) Uani d 1 . .
H H14A 0.742334 0.794838 0.587398 0.062 Uiso calc 1 . .
C C15A 0.66983(16) 0.68256(15) 0.43028(14) 0.0528(4) Uani d 1 . .
H H15A 0.643701 0.609288 0.450356 0.063 Uiso calc 1 . .
C C16A 0.64825(14) 0.67748(12) 0.31873(13) 0.0443(3) Uani d 1 . .
H H16A 0.607769 0.601082 0.263057 0.053 Uiso calc 1 . .
O O1B 0.67935(10) 0.46416(8) 0.56167(8) 0.0430(2) Uani d 1 . .
O O2B 0.58550(10) 0.10049(8) 0.64236(8) 0.0450(2) Uani d 1 . .
N N1B 0.65081(11) 0.29799(9) 0.63038(9) 0.0367(2) Uani d 1 . .
N N2B 0.58273(12) 0.14933(9) 0.47865(9) 0.0370(2) Uani d 1 . .
C C1B 0.60271(12) 0.17176(11) 0.58711(10) 0.0357(3) Uani d 1 . .
C C2B 0.65096(13) 0.35657(10) 0.54846(10) 0.0342(3) Uani d 1 . .
C C3B 0.61432(13) 0.25927(10) 0.44140(10) 0.0335(3) Uani d 1 . .
C C4B 0.69356(16) 0.35873(13) 0.74856(11) 0.0461(3) Uani d 1 . .
H H4BA 0.641547 0.411788 0.748697 0.055 Uiso calc 1 . .
H H4BB 0.669560 0.297129 0.787415 0.055 Uiso calc 1 . .
C C41B 0.84330(18) 0.43143(14) 0.81171(12) 0.0557(4) Uani d 1 . .
C C42B 0.9646(2) 0.4894(2) 0.86070(17) 0.0882(7) Uani d 1 . .
H H42B 1.062699 0.536214 0.900302 0.106 Uiso calc 1 . .
C C5B 0.48929(12) 0.24919(10) 0.33036(10) 0.0330(3) Uani d 1 . .
C C6B 0.41792(14) 0.32636(11) 0.32142(11) 0.0393(3) Uani d 1 . .
H H6B 0.446357 0.390018 0.386763 0.047 Uiso calc 1 . .
C C7B 0.30456(15) 0.31056(13) 0.21666(13) 0.0473(3) Uani d 1 . .
H H7B 0.255485 0.363157 0.211075 0.057 Uiso calc 1 . .
C C8B 0.26317(15) 0.21903(14) 0.12106(12) 0.0488(3) Uani d 1 . .
H H8B 0.186476 0.209149 0.049625 0.059 Uiso calc 1 . .
C C9B 0.33373(16) 0.14167(13) 0.12955(12) 0.0477(3) Uani d 1 . .
H H9B 0.305049 0.078260 0.063919 0.057 Uiso calc 1 . .
C C10B 0.44609(14) 0.15641(12) 0.23347(11) 0.0405(3) Uani d 1 . .
H H10B 0.494054 0.102919 0.238765 0.049 Uiso calc 1 . .
C C11B 0.74665(13) 0.28834(11) 0.42686(10) 0.0369(3) Uani d 1 . .
C C12B 0.77757(15) 0.37651(13) 0.37318(12) 0.0454(3) Uani d 1 . .
H H12B 0.716546 0.417811 0.345115 0.054 Uiso calc 1 . .
C C13B 0.89756(17) 0.40443(15) 0.36044(14) 0.0567(4) Uani d 1 . .
H H13B 0.918590 0.465199 0.324107 0.068 Uiso calc 1 . .
C C14B 0.98625(18) 0.34451(17) 0.40019(17) 0.0660(5) Uani d 1 . .
H H14B 1.066874 0.362105 0.389500 0.079 Uiso calc 1 . .
C C15B 0.9570(2) 0.25872(19) 0.4557(2) 0.0767(6) Uani d 1 . .
H H15B 1.018882 0.218367 0.484605 0.092 Uiso calc 1 . .
C C16B 0.83838(17) 0.23106(15) 0.46947(17) 0.0584(4) Uani d 1 . .
H H16B 0.819719 0.172392 0.508422 0.070 Uiso calc 1 . .
H H2A 0.613(2) 0.5994(18) 0.0919(16) 0.062(5) Uiso d 1 . .
H H2B 0.5382(19) 0.0745(17) 0.4319(15) 0.052(4) Uiso d 1 . .

loop_
_atom_site_aniso_label
_atom_site_aniso_U_11
_atom_site_aniso_U_22
_atom_site_aniso_U_33
_atom_site_aniso_U_12
_atom_site_aniso_U_13
_atom_site_aniso_U_23
O1A 0.0576(6) 0.0257(4) 0.0468(5) 0.0196(4) 0.0199(4) 0.0109(4)
O2A 0.0652(7) 0.0305(5) 0.0486(6) 0.0210(5) -0.0007(5) 0.0020(4)
N1A 0.0456(6) 0.0270(5) 0.0393(5) 0.0178(4) 0.0128(5) 0.0107(4)
N2A 0.0508(6) 0.0253(5) 0.0426(6) 0.0194(5) 0.0092(5) 0.0058(4)
C1A 0.0514(7) 0.0281(6) 0.0403(7) 0.0183(5) 0.0128(6) 0.0088(5)
C2A 0.0445(7) 0.0270(6) 0.0387(6) 0.0158(5) 0.0193(5) 0.0125(5)
C3A 0.0430(6) 0.0248(5) 0.0367(6) 0.0148(5) 0.0146(5) 0.0089(4)
C4A 0.0497(7) 0.0347(6) 0.0410(7) 0.0221(6) 0.0147(6) 0.0155(5)
C41A 0.0560(8) 0.0432(7) 0.0516(8) 0.0255(7) 0.0188(7) 0.0121(6)
C42A 0.0821(14) 0.0934(15) 0.0926(15) 0.0474(12) 0.0511(12) 0.0238(12)
C5A 0.0444(7) 0.0429(7) 0.0286(6) 0.0176(5) 0.0155(5) 0.0101(5)
C6A 0.0473(7) 0.0449(7) 0.0413(7) 0.0109(6) 0.0165(6) 0.0115(6)
C7A 0.0527(9) 0.0662(10) 0.0514(9) 0.0051(8) 0.0209(7) 0.0149(7)
C8A 0.0474(9) 0.0962(14) 0.0509(9) 0.0189(9) 0.0241(7) 0.0170(9)
C9A 0.0580(10) 0.0944(14) 0.0610(10) 0.0422(10) 0.0305(8) 0.0248(9)
C10A 0.0572(9) 0.0604(9) 0.0570(9) 0.0320(7) 0.0294(7) 0.0228(7)
C11A 0.0398(6) 0.0322(6) 0.0412(6) 0.0167(5) 0.0188(5) 0.0158(5)
C12A 0.0766(10) 0.0347(7) 0.0447(7) 0.0206(7) 0.0322(7) 0.0162(6)
C13A 0.0808(11) 0.0509(8) 0.0451(8) 0.0290(8) 0.0331(8) 0.0176(6)
C14A 0.0557(8) 0.0652(9) 0.0489(8) 0.0288(7) 0.0307(7) 0.0302(7)
C15A 0.0506(8) 0.0533(8) 0.0632(9) 0.0196(7) 0.0296(7) 0.0367(7)
C16A 0.0434(7) 0.0346(6) 0.0525(8) 0.0132(5) 0.0200(6) 0.0199(6)
O1B 0.0573(6) 0.0272(4) 0.0411(5) 0.0150(4) 0.0212(4) 0.0092(3)
O2B 0.0517(5) 0.0347(5) 0.0369(5) 0.0087(4) 0.0145(4) 0.0155(4)
N1B 0.0423(5) 0.0299(5) 0.0317(5) 0.0109(4) 0.0142(4) 0.0084(4)
N2B 0.0461(6) 0.0243(5) 0.0351(5) 0.0105(4) 0.0164(4) 0.0094(4)
C1B 0.0343(6) 0.0295(6) 0.0350(6) 0.0089(5) 0.0111(5) 0.0102(5)
C2B 0.0365(6) 0.0286(6) 0.0335(6) 0.0114(5) 0.0139(5) 0.0083(4)
C3B 0.0401(6) 0.0242(5) 0.0344(6) 0.0111(5) 0.0167(5) 0.0093(4)
C4B 0.0565(8) 0.0412(7) 0.0344(6) 0.0142(6) 0.0202(6) 0.0079(5)
C41B 0.0659(10) 0.0440(8) 0.0355(7) 0.0108(7) 0.0134(7) 0.0062(6)
C42B 0.0675(12) 0.0817(14) 0.0557(11) -0.0076(11) 0.0054(9) 0.0042(9)
C5B 0.0357(6) 0.0294(5) 0.0341(6) 0.0096(5) 0.0181(5) 0.0115(4)
C6B 0.0458(7) 0.0348(6) 0.0397(6) 0.0167(5) 0.0212(5) 0.0126(5)
C7B 0.0504(8) 0.0481(8) 0.0487(8) 0.0255(6) 0.0217(6) 0.0212(6)
C8B 0.0439(7) 0.0570(8) 0.0387(7) 0.0173(6) 0.0139(6) 0.0176(6)
C9B 0.0509(8) 0.0478(7) 0.0351(7) 0.0141(6) 0.0172(6) 0.0053(5)
C10B 0.0432(7) 0.0381(6) 0.0384(6) 0.0157(5) 0.0186(5) 0.0082(5)
C11B 0.0373(6) 0.0303(6) 0.0353(6) 0.0093(5) 0.0145(5) 0.0038(5)
C12B 0.0433(7) 0.0454(7) 0.0433(7) 0.0119(6) 0.0200(6) 0.0142(6)
C13B 0.0489(8) 0.0583(9) 0.0491(8) 0.0026(7) 0.0253(7) 0.0089(7)
C14B 0.0443(8) 0.0671(10) 0.0767(11) 0.0096(8) 0.0330(8) 0.0020(9)
C15B 0.0524(10) 0.0679(11) 0.1175(17) 0.0294(9) 0.0429(11) 0.0260(11)
C16B 0.0499(8) 0.0485(8) 0.0838(11) 0.0233(7) 0.0332(8) 0.0257(8)

loop_
_atom_type_symbol
_atom_type_description
_atom_type_scat_dispersion_real
_atom_type_scat_dispersion_imag
_atom_type_scat_source
C C 0.0181 0.0091 'International Tables Vol C Tables 4.2.6.8 and 6.1.1.4'
H H 0.0000 0.0000 'International Tables Vol C Tables 4.2.6.8 and 6.1.1.4'
N N 0.0311 0.0180 'International Tables Vol C Tables 4.2.6.8 and 6.1.1.4'
O O 0.0492 0.0322 'International Tables Vol C Tables 4.2.6.8 and 6.1.1.4'

loop_
_geom_angle_atom_site_label_1
_geom_angle_atom_site_label_2
_geom_angle_atom_site_label_3
_geom_angle_site_symmetry_1
_geom_angle_site_symmetry_3
_geom_angle
_geom_angle_publ_flag
C2A N1A C1A . . 112.05(10) ?
C2A N1A C4A . . 124.18(10) ?
C1A N1A C4A . . 123.76(11) ?
C1A N2A C3A . . 113.62(10) ?
C1A N2A H2A . . 120.4(13) ?
C3A N2A H2A . . 126.0(13) ?
O2A C1A N2A . . 128.83(12) ?
O2A C1A N1A . . 123.93(12) ?
N2A C1A N1A . . 107.24(11) ?
O1A C2A N1A . . 125.27(11) ?
O1A C2A C3A . . 127.78(11) ?
N1A C2A C3A . . 106.95(9) ?
N2A C3A C11A . . 113.17(10) ?
N2A C3A C5A . . 111.85(11) ?
C11A C3A C5A . . 108.63(10) ?
N2A C3A C2A . . 100.12(9) ?
C11A C3A C2A . . 110.22(10) ?
C5A C3A C2A . . 112.73(10) ?
C41A C4A N1A . . 112.40(11) ?
C41A C4A H4AA . . 109.1 ?
N1A C4A H4AA . . 109.1 ?
C41A C4A H4AB . . 109.1 ?
N1A C4A H4AB . . 109.1 ?
H4AA C4A H4AB . . 107.9 ?
C42A C41A C4A . . 179.38(19) ?
C41A C42A H42A . . 180.0 ?
C6A C5A C10A . . 118.73(14) ?
C6A C5A C3A . . 122.97(12) ?
C10A C5A C3A . . 118.21(12) ?
C5A C6A C7A . . 120.32(15) ?
C5A C6A H6A . . 119.8 ?
C7A C6A H6A . . 119.8 ?
C8A C7A C6A . . 120.52(17) ?
C8A C7A H7A . . 119.7 ?
C6A C7A H7A . . 119.7 ?
C9A C8A C7A . . 119.53(16) ?
C9A C8A H8A . . 120.2 ?
C7A C8A H8A . . 120.2 ?
C8A C9A C10A . . 120.74(17) ?
C8A C9A H9A . . 119.6 ?
C10A C9A H9A . . 119.6 ?
C9A C10A C5A . . 120.14(16) ?
C9A C10A H10A . . 119.9 ?
C5A C10A H10A . . 119.9 ?
C16A C11A C12A . . 119.00(12) ?
C16A C11A C3A . . 121.92(12) ?
C12A C11A C3A . . 118.98(11) ?
C13A C12A C11A . . 120.61(13) ?
C13A C12A H12A . . 119.7 ?
C11A C12A H12A . . 119.7 ?
C14A C13A C12A . . 120.14(15) ?
C14A C13A H13A . . 119.9 ?
C12A C13A H13A . . 119.9 ?
C15A C14A C13A . . 119.74(14) ?
C15A C14A H14A . . 120.1 ?
C13A C14A H14A . . 120.1 ?
C14A C15A C16A . . 120.70(13) ?
C14A C15A H15A . . 119.7 ?
C16A C15A H15A . . 119.7 ?
C11A C16A C15A . . 119.80(13) ?
C11A C16A H16A . . 120.1 ?
C15A C16A H16A . . 120.1 ?
C2B N1B C1B . . 112.22(10) ?
C2B N1B C4B . . 124.32(10) ?
C1B N1B C4B . . 123.46(10) ?
C1B N2B C3B . . 113.42(10) ?
C1B N2B H2B . . 121.1(11) ?
C3B N2B H2B . . 124.3(11) ?
O2B C1B N2B . . 129.21(11) ?
O2B C1B N1B . . 123.82(12) ?
N2B C1B N1B . . 106.96(10) ?
O1B C2B N1B . . 125.31(11) ?
O1B C2B C3B . . 128.21(11) ?
N1B C2B C3B . . 106.44(9) ?
N2B C3B C5B . . 110.86(9) ?
N2B C3B C11B . . 112.38(10) ?
C5B C3B C11B . . 110.51(9) ?
N2B C3B C2B . . 100.51(9) ?
C5B C3B C2B . . 115.22(10) ?
C11B C3B C2B . . 107.02(9) ?
C41B C4B N1B . . 111.36(13) ?
C41B C4B H4BA . . 109.4 ?
N1B C4B H4BA . . 109.4 ?
C41B C4B H4BB . . 109.4 ?
N1B C4B H4BB . . 109.4 ?
H4BA C4B H4BB . . 108.0 ?
C42B C41B C4B . . 178.6(2) ?
C41B C42B H42B . . 180.0 ?
C6B C5B C10B . . 119.12(11) ?
C6B C5B C3B . . 123.80(11) ?
C10B C5B C3B . . 117.08(11) ?
C5B C6B C7B . . 120.06(12) ?
C5B C6B H6B . . 120.0 ?
C7B C6B H6B . . 120.0 ?
C8B C7B C6B . . 120.41(13) ?
C8B C7B H7B . . 119.8 ?
C6B C7B H7B . . 119.8 ?
C7B C8B C9B . . 119.77(13) ?
C7B C8B H8B . . 120.1 ?
C9B C8B H8B . . 120.1 ?
C8B C9B C10B . . 120.18(13) ?
C8B C9B H9B . . 119.9 ?
C10B C9B H9B . . 119.9 ?
C9B C10B C5B . . 120.45(12) ?
C9B C10B H10B . . 119.8 ?
C5B C10B H10B . . 119.8 ?
C16B C11B C12B . . 119.12(13) ?
C16B C11B C3B . . 121.29(12) ?
C12B C11B C3B . . 119.56(11) ?
C11B C12B C13B . . 120.12(14) ?
C11B C12B H12B . . 119.9 ?
C13B C12B H12B . . 119.9 ?
C14B C13B C12B . . 120.38(15) ?
C14B C13B H13B . . 119.8 ?
C12B C13B H13B . . 119.8 ?
C13B C14B C15B . . 119.45(15) ?
C13B C14B H14B . . 120.3 ?
C15B C14B H14B . . 120.3 ?
C14B C15B C16B . . 120.52(17) ?
C14B C15B H15B . . 119.7 ?
C16B C15B H15B . . 119.7 ?
C15B C16B C11B . . 120.37(16) ?
C15B C16B H16B . . 119.8 ?
C11B C16B H16B . . 119.8 ?

loop_
_geom_bond_atom_site_label_1
_geom_bond_atom_site_label_2
_geom_bond_site_symmetry_2
_geom_bond_distance
_geom_bond_publ_flag
O1A C2A . 1.2098(15) ?
O2A C1A . 1.2240(16) ?
N1A C2A . 1.3638(16) ?
N1A C1A . 1.3962(15) ?
N1A C4A . 1.4581(16) ?
N2A C1A . 1.3394(18) ?
N2A C3A . 1.4624(15) ?
N2A H2A . 0.88(2) ?
C2A C3A . 1.5438(16) ?
C3A C11A . 1.5311(18) ?
C3A C5A . 1.5332(19) ?
C4A C41A . 1.456(2) ?
C4A H4AA . 0.9900 ?
C4A H4AB . 0.9900 ?
C41A C42A . 1.171(3) ?
C42A H42A . 0.9500 ?
C5A C6A . 1.385(2) ?
C5A C10A . 1.390(2) ?
C6A C7A . 1.390(2) ?
C6A H6A . 0.9500 ?
C7A C8A . 1.371(3) ?
C7A H7A . 0.9500 ?
C8A C9A . 1.370(3) ?
C8A H8A . 0.9500 ?
C9A C10A . 1.387(2) ?
C9A H9A . 0.9500 ?
C10A H10A . 0.9500 ?
C11A C16A . 1.3861(17) ?
C11A C12A . 1.3896(19) ?
C12A C13A . 1.381(2) ?
C12A H12A . 0.9500 ?
C13A C14A . 1.378(2) ?
C13A H13A . 0.9500 ?
C14A C15A . 1.371(2) ?
C14A H14A . 0.9500 ?
C15A C16A . 1.391(2) ?
C15A H15A . 0.9500 ?
C16A H16A . 0.9500 ?
O1B C2B . 1.2062(15) ?
O2B C1B . 1.2192(15) ?
N1B C2B . 1.3690(16) ?
N1B C1B . 1.4006(15) ?
N1B C4B . 1.4550(16) ?
N2B C1B . 1.3434(16) ?
N2B C3B . 1.4647(14) ?
N2B H2B . 0.885(18) ?
C2B C3B . 1.5427(16) ?
C3B C5B . 1.5276(16) ?
C3B C11B . 1.5365(17) ?
C4B C41B . 1.454(2) ?
C4B H4BA . 0.9900 ?
C4B H4BB . 0.9900 ?
C41B C42B . 1.175(3) ?
C42B H42B . 0.9500 ?
C5B C6B . 1.3877(18) ?
C5B C10B . 1.3941(17) ?
C6B C7B . 1.3936(19) ?
C6B H6B . 0.9500 ?
C7B C8B . 1.379(2) ?
C7B H7B . 0.9500 ?
C8B C9B . 1.383(2) ?
C8B H8B . 0.9500 ?
C9B C10B . 1.3851(19) ?
C9B H9B . 0.9500 ?
C10B H10B . 0.9500 ?
C11B C16B . 1.384(2) ?
C11B C12B . 1.3886(18) ?
C12B C13B . 1.389(2) ?
C12B H12B . 0.9500 ?
C13B C14B . 1.378(3) ?
C13B H13B . 0.9500 ?
C14B C15B . 1.380(3) ?
C14B H14B . 0.9500 ?
C15B C16B . 1.382(2) ?
C15B H15B . 0.9500 ?
C16B H16B . 0.9500 ?

loop_
_geom_hbond_atom_site_label_D
_geom_hbond_atom_site_label_H
_geom_hbond_atom_site_label_A
_geom_hbond_site_symmetry_A
_geom_hbond_distance_DH
_geom_hbond_distance_HA
_geom_hbond_distance_DA
_geom_hbond_angle_DHA
_geom_hbond_publ_flag
N2<i>A</i> H2<i>A</i> O2<i>A</i> 2_665 0.88(2) 1.99(2) 2.855(2) 167(2) y
N2<i>B</i> H2B<i>B</i> O2<i>B</i> 2_656 0.89(2) 1.99(2) 2.8470(10) 163(2) y
C4<i>A</i> H4<i>AA</i> O1<i>A</i> 2_675 0.99 2.31 3.253(2) 160 y
C15<i>A</i> H15<i>A</i> O1<i>B</i> . 0.95 2.44 3.332(2) 156 y
C8<i>B</i> H8<i>B</i> C<i>g</i>2 2_665 0.95 2.88 3.713(2) 147 y
C15<i>B</i> H15<i>B</i> C<i>g</i>3 2_766 0.95 2.87 3.742(3) 153 y

loop_
_geom_torsion_atom_site_label_1
_geom_torsion_atom_site_label_2
_geom_torsion_atom_site_label_3
_geom_torsion_atom_site_label_4
_geom_torsion_site_symmetry_1
_geom_torsion_site_symmetry_2
_geom_torsion_site_symmetry_3
_geom_torsion_site_symmetry_4
_geom_torsion
_geom_torsion_publ_flag
C3A N2A C1A O2A . . . . -178.94(16) ?
C3A N2A C1A N1A . . . . 0.59(17) ?
C2A N1A C1A O2A . . . . 178.13(15) ?
C4A N1A C1A O2A . . . . -2.1(2) ?
C2A N1A C1A N2A . . . . -1.43(17) ?
C4A N1A C1A N2A . . . . 178.33(12) ?
C1A N1A C2A O1A . . . . -178.06(13) ?
C4A N1A C2A O1A . . . . 2.2(2) ?
C1A N1A C2A C3A . . . . 1.63(15) ?
C4A N1A C2A C3A . . . . -178.13(12) ?
C1A N2A C3A C11A . . . . 117.61(13) ?
C1A N2A C3A C5A . . . . -119.29(13) ?
C1A N2A C3A C2A . . . . 0.34(15) ?
O1A C2A C3A N2A . . . . 178.52(13) ?
N1A C2A C3A N2A . . . . -1.16(13) ?
O1A C2A C3A C11A . . . . 59.07(17) ?
N1A C2A C3A C11A . . . . -120.61(11) ?
O1A C2A C3A C5A . . . . -62.49(17) ?
N1A C2A C3A C5A . . . . 117.83(11) ?
C2A N1A C4A C41A . . . . -80.14(16) ?
C1A N1A C4A C41A . . . . 100.12(16) ?
N2A C3A C5A C6A . . . . 132.60(12) ?
C11A C3A C5A C6A . . . . -101.77(13) ?
C2A C3A C5A C6A . . . . 20.69(16) ?
N2A C3A C5A C10A . . . . -50.88(15) ?
C11A C3A C5A C10A . . . . 74.75(14) ?
C2A C3A C5A C10A . . . . -162.79(12) ?
C10A C5A C6A C7A . . . . 1.4(2) ?
C3A C5A C6A C7A . . . . 177.91(13) ?
C5A C6A C7A C8A . . . . -1.7(2) ?
C6A C7A C8A C9A . . . . 1.0(3) ?
C7A C8A C9A C10A . . . . 0.0(3) ?
C8A C9A C10A C5A . . . . -0.3(3) ?
C6A C5A C10A C9A . . . . -0.4(2) ?
C3A C5A C10A C9A . . . . -177.07(14) ?
N2A C3A C11A C16A . . . . 10.63(17) ?
C5A C3A C11A C16A . . . . -114.22(13) ?
C2A C3A C11A C16A . . . . 121.81(13) ?
N2A C3A C11A C12A . . . . -172.91(12) ?
C5A C3A C11A C12A . . . . 62.23(15) ?
C2A C3A C11A C12A . . . . -61.73(16) ?
C16A C11A C12A C13A . . . . -0.7(2) ?
C3A C11A C12A C13A . . . . -177.27(14) ?
C11A C12A C13A C14A . . . . 0.3(3) ?
C12A C13A C14A C15A . . . . 0.2(3) ?
C13A C14A C15A C16A . . . . -0.3(2) ?
C12A C11A C16A C15A . . . . 0.6(2) ?
C3A C11A C16A C15A . . . . 177.08(12) ?
C14A C15A C16A C11A . . . . -0.1(2) ?
C3B N2B C1B O2B . . . . 179.76(13) ?
C3B N2B C1B N1B . . . . -0.82(14) ?
C2B N1B C1B O2B . . . . -175.41(12) ?
C4B N1B C1B O2B . . . . 3.8(2) ?
C2B N1B C1B N2B . . . . 5.13(14) ?
C4B N1B C1B N2B . . . . -175.67(12) ?
C1B N1B C2B O1B . . . . 175.24(12) ?
C4B N1B C2B O1B . . . . -3.9(2) ?
C1B N1B C2B C3B . . . . -7.01(14) ?
C4B N1B C2B C3B . . . . 173.80(12) ?
C1B N2B C3B C5B . . . . -125.40(11) ?
C1B N2B C3B C11B . . . . 110.38(12) ?
C1B N2B C3B C2B . . . . -3.09(13) ?
O1B C2B C3B N2B . . . . -176.45(13) ?
N1B C2B C3B N2B . . . . 5.88(12) ?
O1B C2B C3B C5B . . . . -57.26(17) ?
N1B C2B C3B C5B . . . . 125.07(11) ?
O1B C2B C3B C11B . . . . 66.05(16) ?
N1B C2B C3B C11B . . . . -111.62(11) ?
C2B N1B C4B C41B . . . . -68.42(17) ?
C1B N1B C4B C41B . . . . 112.48(14) ?
N2B C3B C5B C6B . . . . 117.89(12) ?
C11B C3B C5B C6B . . . . -116.84(12) ?
C2B C3B C5B C6B . . . . 4.61(16) ?
N2B C3B C5B C10B . . . . -62.07(14) ?
C11B C3B C5B C10B . . . . 63.20(13) ?
C2B C3B C5B C10B . . . . -175.35(10) ?
C10B C5B C6B C7B . . . . 0.08(19) ?
C3B C5B C6B C7B . . . . -179.87(12) ?
C5B C6B C7B C8B . . . . -0.5(2) ?
C6B C7B C8B C9B . . . . 0.7(2) ?
C7B C8B C9B C10B . . . . -0.4(2) ?
C8B C9B C10B C5B . . . . -0.1(2) ?
C6B C5B C10B C9B . . . . 0.22(19) ?
C3B C5B C10B C9B . . . . -179.82(12) ?
N2B C3B C11B C16B . . . . -13.23(17) ?
C5B C3B C11B C16B . . . . -137.64(13) ?
C2B C3B C11B C16B . . . . 96.18(14) ?
N2B C3B C11B C12B . . . . 168.84(11) ?
C5B C3B C11B C12B . . . . 44.43(15) ?
C2B C3B C11B C12B . . . . -81.75(13) ?
C16B C11B C12B C13B . . . . 1.4(2) ?
C3B C11B C12B C13B . . . . 179.41(12) ?
C11B C12B C13B C14B . . . . 0.4(2) ?
C12B C13B C14B C15B . . . . -1.8(3) ?
C13B C14B C15B C16B . . . . 1.3(3) ?
C14B C15B C16B C11B . . . . 0.6(3) ?
C12B C11B C16B C15B . . . . -1.9(2) ?
C3B C11B C16B C15B . . . . -179.86(16) ?
